data_4316865
loop_
_publ_author_name
'Wesley A. Hoffert'
'Anthony K. Rapp\'e'
'Matthew P. Shores'

_publ_contact_author_address
;Colorado State University 
1872 Campus Delivery
Fort Collins, CO
80523
;
_publ_contact_author_email shores@lamar.colostate.edu
_publ_contact_author_name 'Matthew P. Shores'
_publ_section_title
;
 Unusual Electronic Effects Imparted by Bridging Dinitrogen: an
 Experimental and Theoretical Investigation
;
_journal_name_full 'Inorganic Chemistry'
_journal_page_first 9497
_journal_page_last 9507
_journal_paper_doi 10.1021/ic101528d
_journal_volume 49
_journal_year 2010
_chemical_formula_sum 'C84 H133 B Cr2 F24 N2 O1.5 P8 Si2'
_chemical_formula_weight 2069.67
_chemical_name_common 'compound 3(LT) in text'
_space_group_IT_number 14
_symmetry_cell_setting monoclinic
_symmetry_space_group_name_Hall '-P 2ybc'
_symmetry_space_group_name_H-M 'P 1 21/c 1'
_atom_sites_solution_hydrogens geom
_atom_sites_solution_primary direct
_atom_sites_solution_secondary difmap
_cell_angle_alpha 90.00
_cell_angle_beta 96.531(2)
_cell_angle_gamma 90.00
_cell_formula_units_Z 4
_cell_length_a 14.5070(4)
_cell_length_b 29.6682(9)
_cell_length_c 24.1919(7)
_cell_measurement_temperature 100(2)
_cell_volume 10344.5(5)
_computing_structure_refinement 'SHELXL-97 (Sheldrick, 1997)'
_computing_structure_solution 'SHELXS-97 (Sheldrick, 1990)'
_diffrn_ambient_temperature 100(2)
_diffrn_measured_fraction_theta_full 1.000
_diffrn_measured_fraction_theta_max 1.000
_diffrn_radiation_monochromator graphite
_diffrn_radiation_source 'fine-focus sealed tube'
_diffrn_radiation_type MoK\a
_diffrn_radiation_wavelength 0.71073
_diffrn_reflns_av_R_equivalents 0.0629
_diffrn_reflns_av_sigmaI/netI 0.0469
_diffrn_reflns_limit_h_max 16
_diffrn_reflns_limit_h_min -16
_diffrn_reflns_limit_k_max 33
_diffrn_reflns_limit_k_min -34
_diffrn_reflns_limit_l_max 28
_diffrn_reflns_limit_l_min -27
_diffrn_reflns_number 135312
_diffrn_reflns_theta_full 24.41
_diffrn_reflns_theta_max 24.41
_diffrn_reflns_theta_min 1.09
_exptl_absorpt_coefficient_mu 0.442
_exptl_absorpt_correction_T_max 0.9407
_exptl_absorpt_correction_T_min 0.8714
_exptl_absorpt_correction_type multi-scan
_exptl_absorpt_process_details 'SADABS, Bruker(2000)'
_exptl_crystal_colour 'brown/green dichroic'
_exptl_crystal_density_diffrn 1.329
_exptl_crystal_density_method 'not measured'
_exptl_crystal_description parallelpiped
_exptl_crystal_F_000 4320
_exptl_crystal_size_max 0.32
_exptl_crystal_size_mid 0.19
_exptl_crystal_size_min 0.14
_refine_diff_density_max 1.667
_refine_diff_density_min -0.998
_refine_diff_density_rms 0.133
_refine_ls_extinction_method none
_refine_ls_goodness_of_fit_ref 1.072
_refine_ls_hydrogen_treatment constr
_refine_ls_matrix_type full
_refine_ls_number_parameters 1140
_refine_ls_number_reflns 17017
_refine_ls_number_restraints 2
_refine_ls_restrained_S_all 1.076
_refine_ls_R_factor_all 0.1030
_refine_ls_R_factor_gt 0.0664
_refine_ls_shift/su_max 0.005
_refine_ls_shift/su_mean 0.000
_refine_ls_structure_factor_coef Fsqd
_refine_ls_weighting_details 'calc w=1/[\s^2^(Fo^2^)+(0.1013P)^2^+35.1499P] where P=(Fo^2^+2Fc^2^)/3'
_refine_ls_weighting_scheme calc
_refine_ls_wR_factor_gt 0.1733
_refine_ls_wR_factor_ref 0.2088
_reflns_number_gt 12079
_reflns_number_total 17017
_reflns_threshold_expression >2sigma(I)
_cod_data_source_file ic101528d_si_002_3.cif
_cod_data_source_block 3(LT)
_cod_original_formula_sum 'C84 H133 B Cr2 F24 N2 O1.50 P8 Si2'
_cod_database_code 4316865

loop_
_symmetry_equiv_pos_as_xyz
'x, y, z'
'-x, y+1/2, -z+1/2'
'-x, -y, -z'
'x, -y-1/2, z-1/2'

loop_
_atom_site_label
_atom_site_type_symbol
_atom_site_fract_x
_atom_site_fract_y
_atom_site_fract_z
_atom_site_U_iso_or_equiv
_atom_site_adp_type
_atom_site_occupancy
_atom_site_symmetry_multiplicity
_atom_site_calc_flag
_atom_site_refinement_flags
_atom_site_disorder_assembly
_atom_site_disorder_group
B1 B 0.6899(4) 0.83958(19) 0.4598(2) 0.0195(12) Uani 1 1 d . . .
Cr1 Cr 0.30713(5) 0.71749(3) 0.65967(3) 0.01724(19) Uani 1 1 d . . .
Cr2 Cr 0.16510(5) 0.85561(3) 0.72283(3) 0.0203(2) Uani 1 1 d . . .
P1 P 0.42727(9) 0.71732(4) 0.73334(5) 0.0214(3) Uani 1 1 d . . .
P2 P 0.42499(9) 0.74726(4) 0.61088(5) 0.0233(3) Uani 1 1 d . . .
P3 P 0.19515(9) 0.70790(5) 0.58285(6) 0.0285(3) Uani 1 1 d . . .
P4 P 0.21488(9) 0.66506(5) 0.70048(6) 0.0256(3) Uani 1 1 d . . .
Si1 Si 0.45188(10) 0.57168(5) 0.59687(6) 0.0243(3) Uani 1 1 d . . .
N1 N 0.2544(3) 0.77001(13) 0.68294(16) 0.0180(9) Uani 1 1 d . . .
N2 N 0.2183(3) 0.80312(13) 0.69876(16) 0.0198(9) Uani 1 1 d . . .
F1 F 0.6036(3) 0.68994(12) 0.35380(14) 0.0597(11) Uani 1 1 d . . .
F2 F 0.6087(3) 0.63580(11) 0.41280(15) 0.0533(10) Uani 1 1 d . . .
F3 F 0.4948(3) 0.68273(12) 0.40524(16) 0.0529(10) Uani 1 1 d . . .
F4 F 0.8710(2) 0.80699(13) 0.23995(13) 0.0464(9) Uani 1 1 d . . .
F5 F 0.7729(3) 0.76204(12) 0.27079(15) 0.0528(10) Uani 1 1 d . . .
F6 F 0.7297(2) 0.82743(12) 0.24212(12) 0.0411(8) Uani 1 1 d . . .
F8 F 1.0837(2) 0.87181(18) 0.38602(16) 0.0729(14) Uani 1 1 d . B .
F10 F 0.8025(3) 1.00458(13) 0.49303(15) 0.0658(12) Uani 1 1 d . . .
F11 F 0.9036(3) 0.98751(13) 0.56257(19) 0.0648(12) Uani 1 1 d . . .
F12 F 0.7809(3) 1.02351(12) 0.57527(16) 0.0603(11) Uani 1 1 d . . .
F16 F 0.2857(3) 0.8632(2) 0.4590(2) 0.095(2) Uani 1 1 d . . .
F17 F 0.2737(2) 0.83378(13) 0.37969(13) 0.0461(9) Uani 1 1 d . . .
F18 F 0.3388(2) 0.79827(18) 0.4473(2) 0.095(2) Uani 1 1 d . . .
F19 F 0.5665(4) 0.98745(13) 0.35582(17) 0.0719(13) Uani 1 1 d . . .
F20 F 0.4276(4) 0.97860(18) 0.3286(3) 0.118(2) Uani 1 1 d . . .
F21 F 0.5323(5) 0.94755(13) 0.28733(16) 0.111(2) Uani 1 1 d . . .
F22 F 0.7612(5) 0.66106(16) 0.5969(2) 0.129(3) Uani 1 1 d . . .
F23 F 0.7637(2) 0.72656(16) 0.63157(15) 0.0601(11) Uani 1 1 d . . .
F24 F 0.8726(2) 0.70586(15) 0.58740(15) 0.0592(11) Uani 1 1 d . . .
C1 C 0.3620(3) 0.65797(16) 0.63479(19) 0.0192(10) Uani 1 1 d . . .
C2 C 0.3948(3) 0.62263(17) 0.6197(2) 0.0229(11) Uani 1 1 d . . .
C3 C 0.1104(3) 0.91435(17) 0.7490(2) 0.0232(11) Uani 1 1 d . . .
C4 C 0.0798(4) 0.94941(19) 0.7656(2) 0.0307(13) Uani 1 1 d . . .
C5 C 0.1011(4) 0.6709(2) 0.6033(3) 0.0435(16) Uani 1 1 d . . .
H5A H 0.0549 0.6892 0.6204 0.052 Uiso 1 1 calc R . .
H5B H 0.0692 0.6559 0.5699 0.052 Uiso 1 1 calc R . .
C6 C 0.1425(4) 0.6356(2) 0.6444(2) 0.0357(14) Uani 1 1 d . . .
H6A H 0.1806 0.6140 0.6257 0.043 Uiso 1 1 calc R . .
H6B H 0.0925 0.6187 0.6599 0.043 Uiso 1 1 calc R . .
C7 C 0.5254(3) 0.7513(2) 0.7144(2) 0.0313(13) Uani 1 1 d . . .
H7A H 0.5125 0.7838 0.7188 0.038 Uiso 1 1 calc R . .
H7B H 0.5827 0.7436 0.7387 0.038 Uiso 1 1 calc R . .
C8 C 0.5372(4) 0.74086(19) 0.6542(2) 0.0324(13) Uani 1 1 d . . .
H8A H 0.5602 0.7096 0.6512 0.039 Uiso 1 1 calc R . .
H8B H 0.5833 0.7616 0.6409 0.039 Uiso 1 1 calc R . .
C9 C 0.4871(4) 0.66538(18) 0.7566(2) 0.0324(13) Uani 1 1 d . . .
H9A H 0.5406 0.6726 0.7836 0.049 Uiso 1 1 calc R . .
H9B H 0.5082 0.6499 0.7246 0.049 Uiso 1 1 calc R . .
H9C H 0.4445 0.6458 0.7742 0.049 Uiso 1 1 calc R . .
C10 C 0.4051(4) 0.7412(2) 0.8001(2) 0.0371(14) Uani 1 1 d . . .
H10A H 0.3674 0.7202 0.8192 0.056 Uiso 1 1 calc R . .
H10B H 0.3717 0.7698 0.7938 0.056 Uiso 1 1 calc R . .
H10C H 0.4642 0.7465 0.8231 0.056 Uiso 1 1 calc R . .
C11 C 0.4546(4) 0.7251(2) 0.5451(2) 0.0374(14) Uani 1 1 d . . .
H11A H 0.4024 0.7296 0.5163 0.056 Uiso 1 1 calc R . .
H11B H 0.4682 0.6928 0.5491 0.056 Uiso 1 1 calc R . .
H11C H 0.5094 0.7408 0.5346 0.056 Uiso 1 1 calc R . .
C12 C 0.4211(4) 0.80732(17) 0.5951(2) 0.0314(13) Uani 1 1 d . . .
H12A H 0.4790 0.8163 0.5808 0.047 Uiso 1 1 calc R . .
H12B H 0.4138 0.8244 0.6290 0.047 Uiso 1 1 calc R . .
H12C H 0.3686 0.8136 0.5669 0.047 Uiso 1 1 calc R . .
C13 C 0.2226(5) 0.6802(2) 0.5198(2) 0.0473(17) Uani 1 1 d . . .
H13A H 0.1658 0.6764 0.4942 0.071 Uiso 1 1 calc R . .
H13B H 0.2501 0.6506 0.5292 0.071 Uiso 1 1 calc R . .
H13C H 0.2669 0.6986 0.5020 0.071 Uiso 1 1 calc R . .
C14 C 0.1308(5) 0.7563(2) 0.5532(3) 0.0443(16) Uani 1 1 d . . .
H14A H 0.1670 0.7716 0.5269 0.067 Uiso 1 1 calc R . .
H14B H 0.1193 0.7772 0.5830 0.067 Uiso 1 1 calc R . .
H14C H 0.0715 0.7462 0.5337 0.067 Uiso 1 1 calc R . .
C15 C 0.1296(4) 0.6852(2) 0.7446(3) 0.0394(14) Uani 1 1 d . . .
H15A H 0.0763 0.6647 0.7415 0.059 Uiso 1 1 calc R . .
H15B H 0.1089 0.7155 0.7326 0.059 Uiso 1 1 calc R . .
H15C H 0.1578 0.6863 0.7834 0.059 Uiso 1 1 calc R . .
C16 C 0.2640(4) 0.61807(19) 0.7430(2) 0.0367(14) Uani 1 1 d . . .
H16A H 0.2907 0.6294 0.7794 0.055 Uiso 1 1 calc R . .
H16B H 0.3126 0.6035 0.7243 0.055 Uiso 1 1 calc R . .
H16C H 0.2151 0.5962 0.7480 0.055 Uiso 1 1 calc R . .
C38 C 0.3324(5) 0.5158(2) 0.6534(4) 0.070(2) Uani 1 1 d . . .
H38A H 0.2985 0.5016 0.6206 0.105 Uiso 1 1 calc R . .
H38B H 0.3040 0.5450 0.6602 0.105 Uiso 1 1 calc R . .
H38C H 0.3299 0.4962 0.6858 0.105 Uiso 1 1 calc R . .
C39 C 0.4317(5) 0.52286(19) 0.6435(3) 0.0407(15) Uani 1 1 d . . .
H39 H 0.4670 0.5295 0.6806 0.049 Uiso 1 1 calc R . .
C40 C 0.4704(5) 0.4780(2) 0.6230(3) 0.0523(18) Uani 1 1 d . . .
H40A H 0.4542 0.4533 0.6470 0.078 Uiso 1 1 calc R . .
H40B H 0.5380 0.4801 0.6244 0.078 Uiso 1 1 calc R . .
H40C H 0.4434 0.4722 0.5847 0.078 Uiso 1 1 calc R . .
C41 C 0.3072(5) 0.5475(3) 0.5112(3) 0.069(2) Uani 1 1 d . . .
H41A H 0.2702 0.5712 0.5263 0.103 Uiso 1 1 calc R . .
H41B H 0.2963 0.5188 0.5293 0.103 Uiso 1 1 calc R . .
H41C H 0.2893 0.5448 0.4711 0.103 Uiso 1 1 calc R . .
C42 C 0.4095(4) 0.5596(2) 0.5220(2) 0.0373(14) Uani 1 1 d . . .
H42 H 0.4451 0.5329 0.5108 0.045 Uiso 1 1 calc R . .
C43 C 0.4325(6) 0.5990(2) 0.4850(2) 0.059(2) Uani 1 1 d . . .
H43A H 0.4184 0.5904 0.4459 0.089 Uiso 1 1 calc R . .
H43B H 0.4985 0.6064 0.4927 0.089 Uiso 1 1 calc R . .
H43C H 0.3952 0.6253 0.4929 0.089 Uiso 1 1 calc R . .
C44 C 0.6272(4) 0.5842(3) 0.6622(3) 0.0551(19) Uani 1 1 d . . .
H44A H 0.6339 0.5529 0.6750 0.083 Uiso 1 1 calc R . .
H44B H 0.5885 0.6008 0.6859 0.083 Uiso 1 1 calc R . .
H44C H 0.6885 0.5984 0.6641 0.083 Uiso 1 1 calc R . .
C45 C 0.5814(4) 0.5851(2) 0.6023(3) 0.0367(14) Uani 1 1 d . . .
H45 H 0.5863 0.6169 0.5892 0.044 Uiso 1 1 calc R . .
C46 C 0.6383(4) 0.5563(2) 0.5654(3) 0.0484(17) Uani 1 1 d . . .
H46A H 0.7029 0.5666 0.5697 0.073 Uiso 1 1 calc R . .
H46B H 0.6123 0.5593 0.5264 0.073 Uiso 1 1 calc R . .
H46C H 0.6360 0.5246 0.5767 0.073 Uiso 1 1 calc R . .
C47 C 0.7118(3) 0.87313(17) 0.5137(2) 0.0214(11) Uani 1 1 d . . .
C48 C 0.6802(3) 0.86450(18) 0.5649(2) 0.0241(11) Uani 1 1 d . . .
H48 H 0.6497 0.8368 0.5701 0.029 Uiso 1 1 calc R . .
C49 C 0.6920(3) 0.89538(19) 0.6091(2) 0.0280(12) Uani 1 1 d . C .
C50 C 0.7343(4) 0.93645(18) 0.6031(2) 0.0285(12) Uani 1 1 d . . .
H50 H 0.7422 0.9574 0.6329 0.034 Uiso 1 1 calc R . .
C51 C 0.7648(4) 0.94625(18) 0.5523(2) 0.0283(12) Uani 1 1 d . . .
C52 C 0.7534(3) 0.91551(17) 0.5094(2) 0.0259(12) Uani 1 1 d . . .
H52 H 0.7749 0.9234 0.4750 0.031 Uiso 1 1 calc R . .
C53 C 0.6555(4) 0.8849(2) 0.6618(2) 0.0381(15) Uani 1 1 d . . .
C54 C 0.8133(5) 0.9903(2) 0.5455(2) 0.0442(16) Uani 1 1 d . . .
C55 C 0.5916(3) 0.85828(16) 0.42851(19) 0.0186(10) Uani 1 1 d . . .
C56 C 0.5051(3) 0.84078(16) 0.43794(19) 0.0192(10) Uani 1 1 d . . .
H56 H 0.5031 0.8147 0.4606 0.023 Uiso 1 1 calc R . .
C57 C 0.4220(3) 0.86015(17) 0.41538(19) 0.0222(11) Uani 1 1 d . . .
C58 C 0.4208(3) 0.89835(17) 0.3829(2) 0.0245(11) Uani 1 1 d . . .
H58 H 0.3639 0.9119 0.3683 0.029 Uiso 1 1 calc R . .
C59 C 0.5050(4) 0.91644(16) 0.3722(2) 0.0228(11) Uani 1 1 d . . .
C60 C 0.5880(3) 0.89655(16) 0.39399(19) 0.0216(11) Uani 1 1 d . . .
H60 H 0.6447 0.9093 0.3852 0.026 Uiso 1 1 calc R . .
C61 C 0.3305(3) 0.8396(2) 0.4255(2) 0.0321(13) Uani 1 1 d . . .
C62 C 0.5068(4) 0.95658(19) 0.3359(2) 0.0353(14) Uani 1 1 d . . .
C63 C 0.7725(3) 0.84098(16) 0.4182(2) 0.0196(10) Uani 1 1 d . . .
C64 C 0.7546(3) 0.82773(16) 0.3626(2) 0.0206(11) Uani 1 1 d . . .
H64 H 0.6922 0.8218 0.3479 0.025 Uiso 1 1 calc R . .
C65 C 0.8237(3) 0.82275(16) 0.3278(2) 0.0212(11) Uani 1 1 d . . .
C66 C 0.9147(3) 0.83331(19) 0.3473(2) 0.0274(12) Uani 1 1 d . . .
H66 H 0.9625 0.8308 0.3237 0.033 Uiso 1 1 calc R . .
C67 C 0.9344(4) 0.8476(2) 0.4019(2) 0.0329(13) Uani 1 1 d . B .
C68 C 0.8647(3) 0.85047(19) 0.4370(2) 0.0283(12) Uani 1 1 d . . .
H68 H 0.8806 0.8592 0.4746 0.034 Uiso 1 1 calc R . .
C69 C 0.7994(4) 0.80547(19) 0.2703(2) 0.0289(12) Uani 1 1 d . . .
C70 C 1.0328(4) 0.8598(3) 0.4234(3) 0.057(2) Uani 1 1 d . . .
C71 C 0.6841(3) 0.78607(17) 0.4759(2) 0.0204(11) Uani 1 1 d . . .
C72 C 0.7319(3) 0.76677(17) 0.5239(2) 0.0226(11) Uani 1 1 d . . .
H72 H 0.7660 0.7858 0.5504 0.027 Uiso 1 1 calc R . .
C73 C 0.7309(3) 0.72084(18) 0.5337(2) 0.0267(12) Uani 1 1 d . . .
C74 C 0.6838(3) 0.69146(18) 0.4963(2) 0.0259(12) Uani 1 1 d . . .
H74 H 0.6832 0.6600 0.5034 0.031 Uiso 1 1 calc R . .
C75 C 0.6375(3) 0.70924(17) 0.4481(2) 0.0233(11) Uani 1 1 d . . .
C76 C 0.6373(3) 0.75536(17) 0.4386(2) 0.0220(11) Uani 1 1 d . . .
H76 H 0.6041 0.7666 0.4053 0.026 Uiso 1 1 calc R . .
C77 C 0.7818(4) 0.7030(2) 0.5873(3) 0.0435(16) Uani 1 1 d . . .
C78 C 0.5879(5) 0.67933(19) 0.4056(2) 0.0389(15) Uani 1 1 d . . .
O1 O 0.5000 1.0000 0.5000 0.106(3) Uani 1 2 d S . .
C90 C 0.4337(8) 0.9704(4) 0.5123(5) 0.031(3) Uiso 0.50 1 d P A 9
H90A H 0.3857 0.9915 0.5227 0.038 Uiso 0.50 1 calc PR A 9
H90B H 0.4097 0.9600 0.4746 0.038 Uiso 0.50 1 calc PR A 9
C91 C 0.4160(12) 0.9339(8) 0.5429(10) 0.050(5) Uani 0.50 1 d P A 9
H91A H 0.4700 0.9138 0.5463 0.074 Uiso 0.50 1 calc PR A 9
H91B H 0.3619 0.9179 0.5246 0.074 Uiso 0.50 1 calc PR A 9
H91C H 0.4033 0.9436 0.5800 0.074 Uiso 0.50 1 calc PR A 9
C90A C 0.5025(9) 0.9593(4) 0.5286(5) 0.036(3) Uiso 0.50 1 d P A 10
H90C H 0.5460 0.9420 0.5080 0.044 Uiso 0.50 1 calc PR A 10
H90D H 0.5398 0.9679 0.5638 0.044 Uiso 0.50 1 calc PR A 10
C91A C 0.4589(11) 0.9308(7) 0.5437(10) 0.042(5) Uani 0.50 1 d P A 10
H91D H 0.4552 0.9342 0.5837 0.063 Uiso 0.50 1 calc PR A 10
H91E H 0.4879 0.9017 0.5368 0.063 Uiso 0.50 1 calc PR A 10
H91F H 0.3964 0.9318 0.5236 0.063 Uiso 0.50 1 calc PR A 10
Si2 Si 0.03561(11) 1.00119(5) 0.79641(7) 0.0336(4) Uani 1 1 d . . .
C29 C 0.0202(4) 0.9878(2) 0.8722(2) 0.0383(14) Uani 1 1 d . . .
H29 H -0.0088 0.9572 0.8721 0.046 Uiso 1 1 calc R . .
C30 C 0.1137(4) 0.9840(2) 0.9076(3) 0.0476(16) Uani 1 1 d . . .
H30A H 0.1392 1.0142 0.9155 0.071 Uiso 1 1 calc R . .
H30B H 0.1565 0.9666 0.8874 0.071 Uiso 1 1 calc R . .
H30C H 0.1056 0.9688 0.9426 0.071 Uiso 1 1 calc R . .
C31 C -0.0448(5) 1.0198(2) 0.9001(3) 0.0503(17) Uani 1 1 d . . .
H31A H -0.0495 1.0096 0.9382 0.075 Uiso 1 1 calc R . .
H31B H -0.1065 1.0196 0.8789 0.075 Uiso 1 1 calc R . .
H31C H -0.0196 1.0504 0.9009 0.075 Uiso 1 1 calc R . .
C32 C -0.0814(4) 1.0164(2) 0.7604(3) 0.0405(15) Uani 1 1 d . . .
H32 H -0.1067 1.0408 0.7828 0.049 Uiso 1 1 calc R . .
C33 C -0.1482(4) 0.9776(2) 0.7588(3) 0.0532(19) Uani 1 1 d . . .
H33A H -0.2110 0.9884 0.7466 0.080 Uiso 1 1 calc R . .
H33B H -0.1465 0.9644 0.7961 0.080 Uiso 1 1 calc R . .
H33C H -0.1307 0.9547 0.7328 0.080 Uiso 1 1 calc R . .
C34 C -0.0812(5) 1.0344(3) 0.7011(3) 0.061(2) Uani 1 1 d . . .
H34A H -0.0497 1.0128 0.6790 0.092 Uiso 1 1 calc R . .
H34B H -0.0484 1.0633 0.7022 0.092 Uiso 1 1 calc R . .
H34C H -0.1452 1.0386 0.6842 0.092 Uiso 1 1 calc R . .
C35 C 0.0982(5) 1.0915(2) 0.8177(3) 0.0500(17) Uani 1 1 d . . .
H35A H 0.1502 1.1126 0.8183 0.075 Uiso 1 1 calc R . .
H35B H 0.0823 1.0872 0.8557 0.075 Uiso 1 1 calc R . .
H35C H 0.0444 1.1037 0.7943 0.075 Uiso 1 1 calc R . .
C36 C 0.1258(4) 1.0462(2) 0.7941(3) 0.0397(14) Uani 1 1 d . . .
H36 H 0.1819 1.0356 0.8185 0.048 Uiso 1 1 calc R . .
C37 C 0.1572(5) 1.0540(2) 0.7349(3) 0.0470(16) Uani 1 1 d . . .
H37A H 0.1077 1.0694 0.7112 0.070 Uiso 1 1 calc R . .
H37B H 0.1703 1.0249 0.7183 0.070 Uiso 1 1 calc R . .
H37C H 0.2134 1.0727 0.7383 0.070 Uiso 1 1 calc R . .
P5 P 0.17102(10) 0.83533(5) 0.81796(6) 0.0300(3) Uani 1 1 d . . .
P7 P 0.14109(12) 0.89070(5) 0.63540(6) 0.0383(4) Uani 1 1 d . . .
P6 P 0.30437(9) 0.89226(4) 0.75423(6) 0.0241(3) Uani 1 1 d . . .
P8 P 0.00750(9) 0.83695(5) 0.70128(6) 0.0303(3) Uani 1 1 d . . .
C17 C 0.2855(4) 0.8527(2) 0.8553(2) 0.0404(15) Uani 1 1 d . . .
H17A H 0.2800 0.8564 0.8955 0.049 Uiso 1 1 calc R . .
H17B H 0.3324 0.8291 0.8511 0.049 Uiso 1 1 calc R . .
C18 C 0.3155(4) 0.8970(2) 0.8310(2) 0.0405(15) Uani 1 1 d . . .
H18A H 0.3806 0.9037 0.8454 0.049 Uiso 1 1 calc R . .
H18B H 0.2759 0.9219 0.8420 0.049 Uiso 1 1 calc R . .
C19 C 0.0215(4) 0.8749(3) 0.6016(3) 0.0486(17) Uani 1 1 d . . .
H19A H 0.0002 0.8974 0.5727 0.058 Uiso 1 1 calc R . .
H19B H 0.0239 0.8451 0.5834 0.058 Uiso 1 1 calc R . .
C20 C -0.0471(4) 0.8732(2) 0.6455(3) 0.0456(16) Uani 1 1 d . . .
H20A H -0.1073 0.8604 0.6294 0.055 Uiso 1 1 calc R . .
H20B H -0.0579 0.9038 0.6598 0.055 Uiso 1 1 calc R . .
C21 C 0.2120(4) 0.8748(2) 0.5818(2) 0.0424(15) Uani 1 1 d . . .
H21A H 0.1809 0.8837 0.5453 0.064 Uiso 1 1 calc R . .
H21B H 0.2213 0.8421 0.5825 0.064 Uiso 1 1 calc R . .
H21C H 0.2723 0.8900 0.5884 0.064 Uiso 1 1 calc R . .
C22 C 0.1330(5) 0.9513(2) 0.6281(3) 0.0499(17) Uani 1 1 d . . .
H22A H 0.1941 0.9647 0.6389 0.075 Uiso 1 1 calc R . .
H22B H 0.0886 0.9629 0.6522 0.075 Uiso 1 1 calc R . .
H22C H 0.1120 0.9589 0.5893 0.075 Uiso 1 1 calc R . .
C23 C -0.0240(4) 0.7809(2) 0.6758(3) 0.0514(18) Uani 1 1 d . . .
H23A H -0.0911 0.7795 0.6650 0.077 Uiso 1 1 calc R . .
H23B H -0.0064 0.7588 0.7052 0.077 Uiso 1 1 calc R . .
H23C H 0.0087 0.7742 0.6435 0.077 Uiso 1 1 calc R . .
C24 C -0.0775(5) 0.8435(3) 0.7522(3) 0.0572(19) Uani 1 1 d . . .
H24A H -0.1405 0.8406 0.7331 0.086 Uiso 1 1 calc R . .
H24B H -0.0701 0.8732 0.7697 0.086 Uiso 1 1 calc R . .
H24C H -0.0669 0.8201 0.7808 0.086 Uiso 1 1 calc R . .
C25 C 0.1667(5) 0.7770(2) 0.8398(3) 0.0475(16) Uani 1 1 d . . .
H25A H 0.1806 0.7752 0.8804 0.071 Uiso 1 1 calc R . .
H25B H 0.2125 0.7594 0.8222 0.071 Uiso 1 1 calc R . .
H25C H 0.1045 0.7648 0.8287 0.071 Uiso 1 1 calc R . .
C26 C 0.0952(5) 0.8612(2) 0.8631(2) 0.0409(15) Uani 1 1 d . . .
H26A H 0.0308 0.8525 0.8511 0.061 Uiso 1 1 calc R . .
H26B H 0.1010 0.8941 0.8612 0.061 Uiso 1 1 calc R . .
H26C H 0.1125 0.8511 0.9015 0.061 Uiso 1 1 calc R . .
C27 C 0.4129(4) 0.8645(2) 0.7448(3) 0.0480(17) Uani 1 1 d . . .
H27A H 0.4273 0.8694 0.7067 0.072 Uiso 1 1 calc R . .
H27B H 0.4072 0.8322 0.7516 0.072 Uiso 1 1 calc R . .
H27C H 0.4627 0.8771 0.7710 0.072 Uiso 1 1 calc R . .
C28 C 0.3291(4) 0.9500(2) 0.7365(3) 0.0490(17) Uani 1 1 d . . .
H28A H 0.3806 0.9615 0.7625 0.073 Uiso 1 1 calc R . .
H28B H 0.2739 0.9687 0.7390 0.073 Uiso 1 1 calc R . .
H28C H 0.3463 0.9512 0.6985 0.073 Uiso 1 1 calc R . .
F7A F 1.0861(11) 0.8108(5) 0.4162(7) 0.052(2) Uiso 0.256(9) 1 d P B 3
F9A F 1.0548(14) 0.8569(8) 0.4713(9) 0.060(6) Uiso 0.256(9) 1 d P B 3
F7 F 1.0700(4) 0.8312(3) 0.4589(3) 0.080(3) Uani 0.744(9) 1 d P B 4
F9 F 1.0364(4) 0.8995(3) 0.4551(3) 0.082(3) Uani 0.744(9) 1 d P B 4
F14A F 0.5671(8) 0.9051(4) 0.6616(4) 0.052(2) Uiso 0.386(13) 1 d P C 5
F15A F 0.7089(10) 0.8939(5) 0.7049(7) 0.052(2) Uiso 0.386(13) 1 d P C 5
F13A F 0.6366(9) 0.8439(4) 0.6714(4) 0.052(2) Uiso 0.386(13) 1 d P C 5
F14 F 0.5707(5) 0.8748(4) 0.6603(3) 0.076(3) Uani 0.614(13) 1 d P C 6
F15 F 0.6869(7) 0.8392(3) 0.6796(3) 0.076(3) Uani 0.614(13) 1 d P C 6
F13 F 0.6868(7) 0.9114(3) 0.7045(3) 0.059(3) Uani 0.614(13) 1 d P C 6
C87 C -0.0643(14) 0.5987(7) 0.4726(9) 0.089(6) Uiso 0.50 1 d PD D 7
H87A H -0.0122 0.5862 0.4543 0.107 Uiso 0.50 1 calc PR D 7
H87B H -0.0474 0.6019 0.5132 0.107 Uiso 0.50 1 calc PR D 7
C88 C -0.1618(14) 0.5739(8) 0.4556(11) 0.110(7) Uiso 0.50 1 d PD D 7
H88A H -0.2121 0.5926 0.4668 0.164 Uiso 0.50 1 calc PR D 7
H88B H -0.1618 0.5447 0.4745 0.164 Uiso 0.50 1 calc PR D 7
H88C H -0.1709 0.5694 0.4153 0.164 Uiso 0.50 1 calc PR D 7
O2 O -0.1202(7) 0.6512(3) 0.4371(4) 0.054(2) Uiso 0.50 1 d P D 7
C85 C -0.0981(13) 0.7232(6) 0.4144(8) 0.065(5) Uiso 0.50 1 d P D 7
H85A H -0.1214 0.7114 0.3776 0.098 Uiso 0.50 1 calc PR D 7
H85B H -0.0424 0.7413 0.4115 0.098 Uiso 0.50 1 calc PR D 7
H85C H -0.1459 0.7421 0.4284 0.098 Uiso 0.50 1 calc PR D 7
C86 C -0.0756(12) 0.6863(6) 0.4523(7) 0.068(4) Uiso 0.50 1 d P D 7
H86A H -0.0083 0.6799 0.4545 0.082 Uiso 0.50 1 calc PR D 7
H86B H -0.0899 0.6950 0.4899 0.082 Uiso 0.50 1 calc PR D 7
O2A O -0.0495(10) 0.6536(5) 0.4670(6) 0.092(4) Uiso 0.50 1 d P E 8
C86A C -0.1200(16) 0.6809(7) 0.4153(10) 0.101(7) Uiso 0.50 1 d PD E 8
H86C H -0.1121 0.6699 0.3775 0.121 Uiso 0.50 1 calc PR E 8
H86D H -0.1864 0.6806 0.4214 0.121 Uiso 0.50 1 calc PR E 8
C88A C -0.1290(13) 0.5876(6) 0.4955(8) 0.073(4) Uiso 0.50 1 d P E 8
H88D H -0.0943 0.5600 0.4898 0.109 Uiso 0.50 1 calc PR E 8
H88E H -0.1956 0.5808 0.4919 0.109 Uiso 0.50 1 calc PR E 8
H88F H -0.1095 0.5996 0.5327 0.109 Uiso 0.50 1 calc PR E 8
C87A C -0.1159(18) 0.6116(8) 0.4655(10) 0.098(7) Uiso 0.50 1 d P E 8
H87C H -0.1780 0.6241 0.4526 0.117 Uiso 0.50 1 calc PR E 8
H87D H -0.0985 0.5933 0.4341 0.117 Uiso 0.50 1 calc PR E 8
C85A C -0.0729(16) 0.7260(6) 0.4291(9) 0.073(4) Uiso 0.50 1 d PD E 8
H85D H -0.1081 0.7429 0.4545 0.109 Uiso 0.50 1 calc PR E 8
H85E H -0.0708 0.7433 0.3948 0.109 Uiso 0.50 1 calc PR E 8
H85F H -0.0097 0.7209 0.4468 0.109 Uiso 0.50 1 calc PR E 8

loop_
_atom_site_aniso_label
_atom_site_aniso_U_11
_atom_site_aniso_U_22
_atom_site_aniso_U_33
_atom_site_aniso_U_23
_atom_site_aniso_U_13
_atom_site_aniso_U_12
B1 0.015(3) 0.025(3) 0.019(3) 0.006(2) 0.004(2) -0.002(2)
Cr1 0.0161(4) 0.0199(4) 0.0155(4) -0.0002(3) 0.0012(3) 0.0002(3)
Cr2 0.0195(4) 0.0199(4) 0.0203(4) 0.0005(3) -0.0022(3) 0.0005(3)
P1 0.0208(7) 0.0243(7) 0.0182(7) 0.0014(5) -0.0010(5) 0.0006(5)
P2 0.0227(7) 0.0250(7) 0.0235(7) 0.0046(5) 0.0082(5) 0.0032(5)
P3 0.0253(7) 0.0344(8) 0.0234(7) -0.0050(6) -0.0070(6) 0.0070(6)
P4 0.0246(7) 0.0275(7) 0.0255(7) -0.0061(6) 0.0067(6) -0.0076(6)
Si1 0.0280(8) 0.0242(7) 0.0205(7) -0.0044(6) 0.0014(6) 0.0042(6)
N1 0.015(2) 0.022(2) 0.015(2) -0.0008(17) -0.0028(16) -0.0018(17)
N2 0.022(2) 0.020(2) 0.016(2) 0.0037(17) -0.0034(17) -0.0020(18)
F1 0.111(3) 0.044(2) 0.0228(19) -0.0080(16) 0.002(2) -0.007(2)
F2 0.077(3) 0.0263(19) 0.052(2) -0.0046(16) -0.0122(19) -0.0006(17)
F3 0.049(2) 0.045(2) 0.057(2) 0.0029(18) -0.0247(18) -0.0128(17)
F4 0.0311(18) 0.080(3) 0.0312(18) -0.0184(18) 0.0161(15) -0.0054(17)
F5 0.070(3) 0.037(2) 0.051(2) -0.0119(17) 0.0050(19) -0.0126(18)
F6 0.0373(19) 0.064(2) 0.0206(16) -0.0060(15) -0.0029(14) 0.0111(17)
F8 0.029(2) 0.139(4) 0.050(2) 0.020(3) 0.0014(18) -0.022(2)
F10 0.121(4) 0.043(2) 0.033(2) 0.0074(17) 0.009(2) -0.027(2)
F11 0.052(2) 0.046(2) 0.095(3) 0.002(2) 0.004(2) -0.0216(19)
F12 0.100(3) 0.033(2) 0.047(2) -0.0066(17) 0.004(2) -0.002(2)
F16 0.042(2) 0.162(5) 0.091(3) -0.088(4) 0.046(2) -0.042(3)
F17 0.0280(17) 0.082(3) 0.0274(18) -0.0072(17) 0.0010(14) -0.0193(17)
F18 0.0218(19) 0.125(4) 0.134(4) 0.092(4) -0.008(2) -0.017(2)
F19 0.122(4) 0.042(2) 0.049(2) 0.0119(19) -0.003(2) -0.029(2)
F20 0.070(3) 0.088(4) 0.196(6) 0.097(4) 0.018(4) 0.031(3)
F21 0.277(8) 0.034(2) 0.027(2) 0.0126(18) 0.039(3) 0.007(3)
F22 0.173(6) 0.061(3) 0.122(4) 0.062(3) -0.116(4) -0.052(3)
F23 0.042(2) 0.109(3) 0.028(2) 0.026(2) -0.0003(16) 0.014(2)
F24 0.033(2) 0.094(3) 0.047(2) -0.009(2) -0.0113(17) 0.028(2)
C1 0.019(2) 0.024(3) 0.015(2) -0.001(2) 0.0011(19) 0.000(2)
C2 0.024(3) 0.029(3) 0.016(3) 0.001(2) 0.001(2) -0.004(2)
C3 0.026(3) 0.020(3) 0.022(3) 0.001(2) 0.001(2) 0.004(2)
C4 0.025(3) 0.037(3) 0.028(3) 0.004(2) -0.008(2) -0.002(2)
C5 0.029(3) 0.045(4) 0.052(4) -0.013(3) -0.013(3) -0.002(3)
C6 0.027(3) 0.040(3) 0.040(3) -0.009(3) 0.001(3) -0.005(2)
C7 0.018(3) 0.039(3) 0.034(3) 0.001(3) -0.005(2) -0.001(2)
C8 0.020(3) 0.036(3) 0.042(3) 0.011(3) 0.010(2) 0.005(2)
C9 0.034(3) 0.031(3) 0.030(3) 0.005(2) -0.007(2) 0.003(2)
C10 0.040(3) 0.045(4) 0.025(3) -0.009(3) -0.001(3) -0.004(3)
C11 0.049(4) 0.038(3) 0.028(3) 0.006(3) 0.017(3) 0.004(3)
C12 0.035(3) 0.027(3) 0.034(3) 0.008(2) 0.013(3) 0.001(2)
C13 0.047(4) 0.065(4) 0.028(3) -0.017(3) -0.006(3) 0.016(3)
C14 0.049(4) 0.044(4) 0.036(3) -0.002(3) -0.011(3) 0.015(3)
C15 0.028(3) 0.051(4) 0.041(4) -0.009(3) 0.014(3) -0.007(3)
C16 0.043(3) 0.032(3) 0.037(3) 0.001(3) 0.009(3) -0.007(3)
C38 0.074(5) 0.035(4) 0.110(7) -0.010(4) 0.052(5) -0.005(4)
C39 0.057(4) 0.031(3) 0.036(3) -0.002(3) 0.015(3) -0.002(3)
C40 0.062(4) 0.031(3) 0.066(5) 0.009(3) 0.020(4) 0.013(3)
C41 0.050(4) 0.073(5) 0.075(5) -0.044(4) -0.024(4) 0.017(4)
C42 0.045(3) 0.038(3) 0.026(3) -0.012(3) -0.008(3) 0.018(3)
C43 0.092(6) 0.066(5) 0.019(3) -0.002(3) 0.002(3) 0.034(4)
C44 0.032(3) 0.072(5) 0.059(5) -0.029(4) -0.006(3) 0.009(3)
C45 0.030(3) 0.036(3) 0.045(4) -0.008(3) 0.011(3) 0.004(3)
C46 0.033(3) 0.057(4) 0.058(4) -0.019(3) 0.014(3) 0.004(3)
C47 0.011(2) 0.033(3) 0.019(3) 0.004(2) -0.0039(19) 0.000(2)
C48 0.016(2) 0.035(3) 0.022(3) -0.001(2) 0.001(2) -0.005(2)
C49 0.019(3) 0.043(3) 0.021(3) -0.002(2) 0.000(2) -0.001(2)
C50 0.030(3) 0.031(3) 0.023(3) -0.005(2) -0.004(2) 0.000(2)
C51 0.032(3) 0.028(3) 0.023(3) 0.003(2) -0.003(2) -0.002(2)
C52 0.024(3) 0.032(3) 0.022(3) 0.005(2) 0.002(2) -0.005(2)
C53 0.031(3) 0.055(4) 0.028(3) -0.008(3) 0.003(3) -0.019(3)
C54 0.062(4) 0.038(4) 0.030(3) -0.001(3) -0.003(3) -0.014(3)
C55 0.018(2) 0.025(3) 0.013(2) -0.004(2) 0.0033(19) -0.002(2)
C56 0.021(3) 0.026(3) 0.011(2) 0.002(2) 0.0026(19) 0.000(2)
C57 0.019(3) 0.036(3) 0.013(2) -0.001(2) 0.005(2) -0.001(2)
C58 0.026(3) 0.032(3) 0.015(2) -0.005(2) -0.002(2) 0.012(2)
C59 0.030(3) 0.023(3) 0.014(2) -0.002(2) 0.000(2) 0.003(2)
C60 0.026(3) 0.023(3) 0.016(2) -0.004(2) 0.005(2) -0.005(2)
C61 0.016(3) 0.060(4) 0.019(3) 0.005(3) 0.000(2) 0.003(3)
C62 0.050(4) 0.025(3) 0.030(3) 0.003(2) -0.002(3) 0.002(3)
C63 0.016(2) 0.024(3) 0.019(3) 0.005(2) 0.004(2) 0.001(2)
C64 0.016(2) 0.024(3) 0.022(3) 0.002(2) 0.002(2) -0.002(2)
C65 0.019(3) 0.025(3) 0.019(3) 0.007(2) 0.004(2) 0.001(2)
C66 0.019(3) 0.045(3) 0.020(3) 0.006(2) 0.010(2) 0.007(2)
C67 0.019(3) 0.058(4) 0.021(3) 0.007(3) 0.003(2) -0.001(3)
C68 0.022(3) 0.048(3) 0.014(3) 0.005(2) 0.000(2) -0.002(2)
C69 0.023(3) 0.038(3) 0.027(3) -0.006(2) 0.009(2) -0.002(2)
C70 0.026(3) 0.126(7) 0.019(3) 0.011(4) 0.005(3) -0.007(4)
C71 0.011(2) 0.031(3) 0.021(3) 0.002(2) 0.0057(19) 0.002(2)
C72 0.015(2) 0.027(3) 0.025(3) 0.004(2) -0.001(2) -0.004(2)
C73 0.015(2) 0.036(3) 0.029(3) 0.010(2) -0.001(2) 0.002(2)
C74 0.019(3) 0.027(3) 0.032(3) 0.005(2) 0.004(2) 0.001(2)
C75 0.024(3) 0.030(3) 0.017(3) -0.001(2) 0.005(2) 0.001(2)
C76 0.021(3) 0.030(3) 0.015(2) 0.004(2) 0.001(2) 0.005(2)
C77 0.038(4) 0.035(3) 0.052(4) 0.012(3) -0.020(3) -0.005(3)
C78 0.055(4) 0.028(3) 0.031(3) 0.000(3) -0.007(3) 0.000(3)
O1 0.191(11) 0.068(6) 0.059(5) -0.011(4) 0.020(6) -0.030(6)
C91 0.035(11) 0.061(12) 0.052(10) -0.008(8) 0.002(11) -0.011(11)
C91A 0.035(10) 0.041(8) 0.048(9) -0.009(6) -0.008(10) 0.003(10)
Si2 0.0282(8) 0.0320(9) 0.0393(9) -0.0015(7) -0.0022(7) 0.0058(7)
C29 0.036(3) 0.041(3) 0.038(3) 0.000(3) 0.007(3) 0.004(3)
C30 0.044(4) 0.053(4) 0.045(4) -0.005(3) -0.002(3) 0.012(3)
C31 0.051(4) 0.058(4) 0.044(4) 0.008(3) 0.012(3) 0.014(3)
C32 0.037(3) 0.040(3) 0.044(4) -0.009(3) 0.002(3) 0.011(3)
C33 0.025(3) 0.060(4) 0.071(5) -0.020(4) -0.009(3) 0.009(3)
C34 0.057(5) 0.087(6) 0.037(4) -0.001(4) -0.008(3) 0.025(4)
C35 0.044(4) 0.044(4) 0.064(5) -0.014(3) 0.013(3) -0.003(3)
C36 0.033(3) 0.037(3) 0.048(4) 0.000(3) 0.003(3) 0.003(3)
C37 0.053(4) 0.036(4) 0.054(4) 0.000(3) 0.014(3) 0.001(3)
P5 0.0324(8) 0.0317(8) 0.0271(8) 0.0049(6) 0.0078(6) 0.0036(6)
P7 0.0526(10) 0.0386(9) 0.0228(8) 0.0035(6) 0.0011(7) 0.0134(7)
P6 0.0237(7) 0.0205(7) 0.0270(7) 0.0014(5) -0.0017(6) -0.0033(5)
P8 0.0216(7) 0.0291(8) 0.0382(8) -0.0010(6) -0.0051(6) -0.0007(6)
C17 0.045(4) 0.048(4) 0.027(3) 0.003(3) -0.004(3) -0.003(3)
C18 0.032(3) 0.052(4) 0.036(3) -0.006(3) -0.004(3) -0.010(3)
C19 0.044(4) 0.070(5) 0.029(3) 0.003(3) -0.006(3) 0.020(3)
C20 0.040(4) 0.051(4) 0.044(4) 0.004(3) -0.007(3) 0.003(3)
C21 0.042(4) 0.059(4) 0.028(3) 0.002(3) 0.010(3) 0.002(3)
C22 0.067(5) 0.045(4) 0.039(4) 0.011(3) 0.011(3) 0.008(3)
C23 0.034(3) 0.041(4) 0.077(5) -0.013(3) -0.005(3) -0.007(3)
C24 0.038(4) 0.085(6) 0.049(4) 0.001(4) 0.006(3) -0.005(4)
C25 0.067(5) 0.038(4) 0.037(4) 0.005(3) 0.003(3) 0.001(3)
C26 0.055(4) 0.042(4) 0.026(3) 0.002(3) 0.005(3) 0.001(3)
C27 0.028(3) 0.046(4) 0.073(5) -0.017(3) 0.015(3) -0.005(3)
C28 0.042(4) 0.037(4) 0.066(5) 0.012(3) -0.001(3) -0.010(3)
F7 0.041(3) 0.080(5) 0.106(7) 0.055(5) -0.047(4) -0.016(4)
F9 0.031(3) 0.116(6) 0.099(5) -0.053(5) 0.007(3) -0.034(3)
F14 0.055(4) 0.138(7) 0.040(3) 0.004(3) 0.023(2) -0.034(4)
F15 0.055(4) 0.138(7) 0.040(3) 0.004(3) 0.023(2) -0.034(4)
F13 0.103(7) 0.053(5) 0.026(3) -0.029(4) 0.031(4) -0.041(5)

loop_
_atom_type_symbol
_atom_type_description
_atom_type_scat_dispersion_real
_atom_type_scat_dispersion_imag
_atom_type_scat_source
C C 0.0033 0.0016 'International Tables Vol C Tables 4.2.6.8 and 6.1.1.4'
H H 0.0000 0.0000 'International Tables Vol C Tables 4.2.6.8 and 6.1.1.4'
B B 0.0013 0.0007 'International Tables Vol C Tables 4.2.6.8 and 6.1.1.4'
N N 0.0061 0.0033 'International Tables Vol C Tables 4.2.6.8 and 6.1.1.4'
F F 0.0171 0.0103 'International Tables Vol C Tables 4.2.6.8 and 6.1.1.4'
Si Si 0.0817 0.0704 'International Tables Vol C Tables 4.2.6.8 and 6.1.1.4'
P P 0.1023 0.0942 'International Tables Vol C Tables 4.2.6.8 and 6.1.1.4'
Cr Cr 0.3209 0.6236 'International Tables Vol C Tables 4.2.6.8 and 6.1.1.4'
O O 0.0106 0.0060 'International Tables Vol C Tables 4.2.6.8 and 6.1.1.4'

loop_
_geom_angle_atom_site_label_1
_geom_angle_atom_site_label_2
_geom_angle_atom_site_label_3
_geom_angle
_geom_angle_site_symmetry_1
_geom_angle_site_symmetry_3
_geom_angle_publ_flag
C55 B1 C71 111.9(4) . . ?
C55 B1 C47 104.0(4) . . ?
C71 B1 C47 114.1(4) . . ?
C55 B1 C63 111.4(4) . . ?
C71 B1 C63 103.3(4) . . ?
C47 B1 C63 112.4(4) . . ?
N1 Cr1 C1 178.03(18) . . ?
N1 Cr1 P4 98.91(13) . . ?
C1 Cr1 P4 79.15(14) . . ?
N1 Cr1 P3 94.02(12) . . ?
C1 Cr1 P3 85.41(13) . . ?
P4 Cr1 P3 82.86(6) . . ?
N1 Cr1 P1 93.90(12) . . ?
C1 Cr1 P1 86.65(13) . . ?
P4 Cr1 P1 95.11(5) . . ?
P3 Cr1 P1 172.04(6) . . ?
N1 Cr1 P2 100.69(13) . . ?
C1 Cr1 P2 81.26(14) . . ?
P4 Cr1 P2 160.34(6) . . ?
P3 Cr1 P2 97.20(6) . . ?
P1 Cr1 P2 82.11(5) . . ?
N2 Cr2 C3 178.2(2) . . ?
N2 Cr2 P6 96.71(13) . . ?
C3 Cr2 P6 81.67(15) . . ?
N2 Cr2 P7 96.53(13) . . ?
C3 Cr2 P7 82.97(14) . . ?
P6 Cr2 P7 96.91(6) . . ?
N2 Cr2 P8 99.26(13) . . ?
C3 Cr2 P8 82.37(15) . . ?
P6 Cr2 P8 164.00(6) . . ?
P7 Cr2 P8 82.18(6) . . ?
N2 Cr2 P5 96.94(12) . . ?
C3 Cr2 P5 83.60(14) . . ?
P6 Cr2 P5 82.44(5) . . ?
P7 Cr2 P5 166.50(6) . . ?
P8 Cr2 P5 94.72(6) . . ?
C9 P1 C10 100.4(3) . . ?
C9 P1 C7 100.7(3) . . ?
C10 P1 C7 103.1(3) . . ?
C9 P1 Cr1 121.45(19) . . ?
C10 P1 Cr1 118.7(2) . . ?
C7 P1 Cr1 109.72(18) . . ?
C11 P2 C12 100.1(3) . . ?
C11 P2 C8 100.3(3) . . ?
C12 P2 C8 103.0(3) . . ?
C11 P2 Cr1 124.0(2) . . ?
C12 P2 Cr1 117.70(18) . . ?
C8 P2 Cr1 108.69(18) . . ?
C14 P3 C13 100.3(3) . . ?
C14 P3 C5 102.3(3) . . ?
C13 P3 C5 101.1(3) . . ?
C14 P3 Cr1 119.7(2) . . ?
C13 P3 Cr1 121.5(2) . . ?
C5 P3 Cr1 108.9(2) . . ?
C15 P4 C16 99.7(3) . . ?
C15 P4 C6 102.7(3) . . ?
C16 P4 C6 101.9(3) . . ?
C15 P4 Cr1 119.1(2) . . ?
C16 P4 Cr1 122.6(2) . . ?
C6 P4 Cr1 108.1(2) . . ?
C2 Si1 C42 109.7(2) . . ?
C2 Si1 C39 110.3(2) . . ?
C42 Si1 C39 112.1(3) . . ?
C2 Si1 C45 106.3(2) . . ?
C42 Si1 C45 108.5(3) . . ?
C39 Si1 C45 109.8(3) . . ?
N2 N1 Cr1 177.9(4) . . ?
N1 N2 Cr2 178.3(4) . . ?
C2 C1 Cr1 179.6(5) . . ?
C1 C2 Si1 176.0(4) . . ?
C4 C3 Cr2 178.3(5) . . ?
C3 C4 Si2 175.6(5) . . ?
C6 C5 P3 109.4(4) . . ?
C5 C6 P4 107.8(4) . . ?
C8 C7 P1 107.5(4) . . ?
C7 C8 P2 109.7(3) . . ?
C38 C39 C40 108.7(5) . . ?
C38 C39 Si1 114.9(5) . . ?
C40 C39 Si1 112.5(4) . . ?
C41 C42 C43 110.6(6) . . ?
C41 C42 Si1 114.6(5) . . ?
C43 C42 Si1 110.4(4) . . ?
C44 C45 C46 109.7(5) . . ?
C44 C45 Si1 112.3(4) . . ?
C46 C45 Si1 115.6(4) . . ?
C48 C47 C52 114.7(5) . . ?
C48 C47 B1 122.8(4) . . ?
C52 C47 B1 122.0(4) . . ?
C47 C48 C49 122.3(5) . . ?
C50 C49 C48 120.9(5) . . ?
C50 C49 C53 119.1(5) . . ?
C48 C49 C53 119.9(5) . . ?
C49 C50 C51 118.1(5) . . ?
C52 C51 C50 120.4(5) . . ?
C52 C51 C54 120.8(5) . . ?
C50 C51 C54 118.8(5) . . ?
C51 C52 C47 123.6(5) . . ?
F15A C53 F14 125.6(9) . . ?
F15A C53 F13A 100.3(10) . . ?
F14 C53 F13A 63.2(7) . . ?
F15A C53 F13 26.9(6) . . ?
F14 C53 F13 114.0(7) . . ?
F13A C53 F13 118.8(8) . . ?
F15A C53 F14A 112.8(9) . . ?
F14 C53 F14A 38.8(5) . . ?
F13A C53 F14A 100.9(8) . . ?
F13 C53 F14A 89.0(7) . . ?
F15A C53 C49 115.2(9) . . ?
F14 C53 C49 118.1(6) . . ?
F13A C53 C49 117.8(7) . . ?
F13 C53 C49 115.0(5) . . ?
F14A C53 C49 108.9(6) . . ?
F15A C53 F15 79.2(8) . . ?
F14 C53 F15 93.3(6) . . ?
F13A C53 F15 30.4(5) . . ?
F13 C53 F15 104.3(7) . . ?
F14A C53 F15 129.6(7) . . ?
C49 C53 F15 108.5(5) . . ?
F11 C54 F10 108.8(6) . . ?
F11 C54 F12 105.8(5) . . ?
F10 C54 F12 105.5(5) . . ?
F11 C54 C51 111.7(5) . . ?
F10 C54 C51 112.0(5) . . ?
F12 C54 C51 112.6(5) . . ?
C56 C55 C60 115.0(4) . . ?
C56 C55 B1 123.4(4) . . ?
C60 C55 B1 121.4(4) . . ?
C57 C56 C55 122.4(5) . . ?
C58 C57 C56 121.2(5) . . ?
C58 C57 C61 118.1(5) . . ?
C56 C57 C61 120.7(5) . . ?
C57 C58 C59 118.1(5) . . ?
C58 C59 C60 120.6(5) . . ?
C58 C59 C62 119.8(5) . . ?
C60 C59 C62 119.6(5) . . ?
C59 C60 C55 122.7(5) . . ?
F16 C61 F17 106.6(5) . . ?
F16 C61 F18 106.1(5) . . ?
F17 C61 F18 103.4(5) . . ?
F16 C61 C57 113.4(5) . . ?
F17 C61 C57 113.3(4) . . ?
F18 C61 C57 113.2(4) . . ?
F21 C62 F19 103.4(5) . . ?
F21 C62 F20 108.5(6) . . ?
F19 C62 F20 103.4(5) . . ?
F21 C62 C59 113.3(5) . . ?
F19 C62 C59 113.4(5) . . ?
F20 C62 C59 113.9(5) . . ?
C68 C63 C64 116.0(4) . . ?
C68 C63 B1 122.9(4) . . ?
C64 C63 B1 120.8(4) . . ?
C65 C64 C63 123.1(4) . . ?
C66 C65 C64 119.7(5) . . ?
C66 C65 C69 120.7(4) . . ?
C64 C65 C69 119.5(4) . . ?
C67 C66 C65 118.5(5) . . ?
C66 C67 C68 121.0(5) . . ?
C66 C67 C70 119.1(5) . . ?
C68 C67 C70 119.9(5) . . ?
C63 C68 C67 121.7(5) . . ?
F6 C69 F4 107.1(4) . . ?
F6 C69 F5 105.9(4) . . ?
F4 C69 F5 106.0(4) . . ?
F6 C69 C65 113.5(4) . . ?
F4 C69 C65 112.7(4) . . ?
F5 C69 C65 111.1(4) . . ?
F9A C70 F7 40.6(10) . . ?
F9A C70 F8 127.3(11) . . ?
F7 C70 F8 115.1(7) . . ?
F9A C70 F9 62.0(12) . . ?
F7 C70 F9 101.7(7) . . ?
F8 C70 F9 99.5(7) . . ?
F9A C70 C67 117.7(11) . . ?
F7 C70 C67 112.4(6) . . ?
F8 C70 C67 115.0(5) . . ?
F9 C70 C67 111.5(6) . . ?
F9A C70 F7A 87.8(13) . . ?
F7 C70 F7A 47.7(7) . . ?
F8 C70 F7A 81.8(7) . . ?
F9 C70 F7A 143.2(8) . . ?
C67 C70 F7A 100.7(8) . . ?
C76 C71 C72 115.1(4) . . ?
C76 C71 B1 120.6(4) . . ?
C72 C71 B1 123.9(4) . . ?
C73 C72 C71 122.0(5) . . ?
C74 C73 C72 121.5(5) . . ?
C74 C73 C77 119.9(5) . . ?
C72 C73 C77 118.6(5) . . ?
C75 C74 C73 118.0(5) . . ?
C74 C75 C76 120.6(5) . . ?
C74 C75 C78 120.5(5) . . ?
C76 C75 C78 118.9(5) . . ?
C75 C76 C71 122.8(4) . . ?
F22 C77 F24 108.0(6) . . ?
F22 C77 F23 106.7(6) . . ?
F24 C77 F23 104.7(5) . . ?
F22 C77 C73 112.7(5) . . ?
F24 C77 C73 111.7(5) . . ?
F23 C77 C73 112.6(5) . . ?
F2 C78 F1 106.9(5) . . ?
F2 C78 F3 106.5(5) . . ?
F1 C78 F3 104.7(5) . . ?
F2 C78 C75 113.8(5) . . ?
F1 C78 C75 112.9(5) . . ?
F3 C78 C75 111.4(5) . . ?
C90 O1 C90 179.997(4) . 3_676 ?
C90 O1 C90A 46.3(6) . . ?
C90 O1 C90A 133.7(6) 3_676 . ?
C90 O1 C90A 133.7(6) . 3_676 ?
C90 O1 C90A 46.3(6) 3_676 3_676 ?
C90A O1 C90A 180.0(10) . 3_676 ?
C91 C90 O1 145.1(12) . . ?
C91A C90A O1 145.1(14) . . ?
C4 Si2 C32 110.4(3) . . ?
C4 Si2 C36 107.7(3) . . ?
C32 Si2 C36 114.4(3) . . ?
C4 Si2 C29 107.3(3) . . ?
C32 Si2 C29 107.3(3) . . ?
C36 Si2 C29 109.6(3) . . ?
C30 C29 C31 110.4(5) . . ?
C30 C29 Si2 111.1(4) . . ?
C31 C29 Si2 115.8(4) . . ?
C33 C32 C34 108.3(6) . . ?
C33 C32 Si2 112.1(4) . . ?
C34 C32 Si2 114.9(5) . . ?
C35 C36 C37 109.0(5) . . ?
C35 C36 Si2 113.6(4) . . ?
C37 C36 Si2 114.2(4) . . ?
C26 P5 C25 100.7(3) . . ?
C26 P5 C17 99.1(3) . . ?
C25 P5 C17 100.4(3) . . ?
C26 P5 Cr2 121.4(2) . . ?
C25 P5 Cr2 121.8(2) . . ?
C17 P5 Cr2 109.4(2) . . ?
C22 P7 C21 103.0(3) . . ?
C22 P7 C19 99.1(3) . . ?
C21 P7 C19 101.2(3) . . ?
C22 P7 Cr2 122.0(2) . . ?
C21 P7 Cr2 119.5(2) . . ?
C19 P7 Cr2 108.4(2) . . ?
C28 P6 C27 101.6(3) . . ?
C28 P6 C18 99.7(3) . . ?
C27 P6 C18 100.5(3) . . ?
C28 P6 Cr2 123.3(2) . . ?
C27 P6 Cr2 118.5(2) . . ?
C18 P6 Cr2 109.50(19) . . ?
C23 P8 C20 102.5(3) . . ?
C23 P8 C24 99.3(3) . . ?
C20 P8 C24 99.4(3) . . ?
C23 P8 Cr2 119.5(2) . . ?
C20 P8 Cr2 110.7(2) . . ?
C24 P8 Cr2 122.2(2) . . ?
C18 C17 P5 109.1(4) . . ?
C17 C18 P6 109.0(4) . . ?
C20 C19 P7 110.1(4) . . ?
C19 C20 P8 105.6(4) . . ?
C88 C87 O2 86.6(14) . . ?
C86 O2 C87 111.4(12) . . ?
O2 C86 C85 111.9(16) . . ?
C87A O2A C86A 92.5(13) . . ?
C85A C86A O2A 92.2(15) . . ?
C88A C87A O2A 133(2) . . ?

loop_
_geom_bond_atom_site_label_1
_geom_bond_atom_site_label_2
_geom_bond_distance
_geom_bond_site_symmetry_2
_geom_bond_publ_flag
B1 C55 1.634(7) . ?
B1 C71 1.639(7) . ?
B1 C47 1.642(7) . ?
B1 C63 1.651(7) . ?
Cr1 N1 1.852(4) . ?
Cr1 C1 2.055(5) . ?
Cr1 P4 2.3422(15) . ?
Cr1 P3 2.3424(15) . ?
Cr1 P1 2.3466(14) . ?
Cr1 P2 2.3572(15) . ?
Cr2 N2 1.861(4) . ?
Cr2 C3 2.045(5) . ?
Cr2 P6 2.3435(15) . ?
Cr2 P7 2.3477(17) . ?
Cr2 P8 2.3526(16) . ?
Cr2 P5 2.3708(16) . ?
P1 C9 1.825(5) . ?
P1 C10 1.825(6) . ?
P1 C7 1.845(5) . ?
P2 C11 1.817(6) . ?
P2 C12 1.822(5) . ?
P2 C8 1.842(5) . ?
P3 C14 1.815(6) . ?
P3 C13 1.816(6) . ?
P3 C5 1.861(7) . ?
P4 C15 1.824(6) . ?
P4 C16 1.828(6) . ?
P4 C6 1.838(6) . ?
Si1 C2 1.838(5) . ?
Si1 C42 1.879(5) . ?
Si1 C39 1.880(6) . ?
Si1 C45 1.911(6) . ?
N1 N2 1.196(5) . ?
F1 C78 1.336(7) . ?
F2 C78 1.333(7) . ?
F3 C78 1.354(7) . ?
F4 C69 1.340(6) . ?
F5 C69 1.345(6) . ?
F6 C69 1.324(6) . ?
F8 C70 1.281(7) . ?
F10 C54 1.331(7) . ?
F11 C54 1.330(8) . ?
F12 C54 1.337(7) . ?
F16 C61 1.298(7) . ?
F17 C61 1.315(6) . ?
F18 C61 1.336(7) . ?
F19 C62 1.314(7) . ?
F20 C62 1.316(7) . ?
F21 C62 1.298(7) . ?
F22 C77 1.307(7) . ?
F23 C77 1.330(8) . ?
F24 C77 1.320(7) . ?
C1 C2 1.224(7) . ?
C3 C4 1.217(7) . ?
C4 Si2 1.853(6) . ?
C5 C6 1.520(9) . ?
C7 C8 1.517(8) . ?
C38 C39 1.501(9) . ?
C39 C40 1.548(8) . ?
C41 C42 1.520(9) . ?
C42 C43 1.530(9) . ?
C44 C45 1.524(9) . ?
C45 C46 1.541(8) . ?
C47 C48 1.392(7) . ?
C47 C52 1.404(7) . ?
C48 C49 1.404(7) . ?
C49 C50 1.379(8) . ?
C49 C53 1.469(8) . ?
C50 C51 1.384(8) . ?
C51 C52 1.378(7) . ?
C51 C54 1.502(8) . ?
C53 F15A 1.254(17) . ?
C53 F14 1.262(9) . ?
C53 F13A 1.274(14) . ?
C53 F13 1.336(9) . ?
C53 F14A 1.415(12) . ?
C53 F15 1.478(12) . ?
C55 C56 1.401(7) . ?
C55 C60 1.407(7) . ?
C56 C57 1.389(7) . ?
C57 C58 1.378(7) . ?
C57 C61 1.506(7) . ?
C58 C59 1.386(7) . ?
C59 C60 1.390(7) . ?
C59 C62 1.482(7) . ?
C63 C68 1.392(7) . ?
C63 C64 1.395(7) . ?
C64 C65 1.388(7) . ?
C65 C66 1.386(7) . ?
C65 C69 1.487(7) . ?
C66 C67 1.385(8) . ?
C67 C68 1.394(7) . ?
C67 C70 1.508(8) . ?
C70 F9A 1.17(2) . ?
C70 F7 1.281(9) . ?
C70 F9 1.403(10) . ?
C70 F7A 1.667(18) . ?
C71 C76 1.403(7) . ?
C71 C72 1.404(7) . ?
C72 C73 1.384(7) . ?
C73 C74 1.381(7) . ?
C73 C77 1.512(8) . ?
C74 C75 1.381(7) . ?
C75 C76 1.387(7) . ?
C75 C78 1.483(8) . ?
O1 C90 1.359(11) . ?
O1 C90 1.359(11) 3_676 ?
O1 C90A 1.390(13) . ?
O1 C90A 1.390(13) 3_676 ?
C90 C91 1.35(3) . ?
C90A C91A 1.14(2) . ?
Si2 C32 1.872(6) . ?
Si2 C36 1.874(6) . ?
Si2 C29 1.914(6) . ?
C29 C30 1.524(8) . ?
C29 C31 1.546(8) . ?
C32 C33 1.501(9) . ?
C32 C34 1.531(9) . ?
C35 C36 1.533(8) . ?
C36 C37 1.567(9) . ?
P5 C26 1.808(6) . ?
P5 C25 1.814(6) . ?
P5 C17 1.870(6) . ?
P7 C22 1.807(6) . ?
P7 C21 1.808(6) . ?
P7 C19 1.891(7) . ?
P6 C28 1.813(6) . ?
P6 C27 1.813(6) . ?
P6 C18 1.851(6) . ?
P8 C23 1.813(6) . ?
P8 C20 1.834(6) . ?
P8 C24 1.850(7) . ?
C17 C18 1.525(9) . ?
C19 C20 1.537(9) . ?
C87 C88 1.605(17) . ?
C87 O2 1.91(2) . ?
O2 C86 1.258(19) . ?
C85 C86 1.44(2) . ?
O2A C87A 1.57(3) . ?
O2A C86A 1.72(3) . ?
C86A C85A 1.523(17) . ?
C88A C87A 1.05(2) . ?
